data_7060244
loop_
_publ_author_name
'Ghosh, Soumen'
'Khan, Mehebub Ali'
'Bhattacharyya, Arghyadeep'
'Alam, Md. Akhtarul'
'Zangrando, Ennio'
'Guchhait, Nikhil'

_publ_section_title
;
 Cu(ii)-induced twisting of the biphenyl core: exploring the effect of
 structure and coordination environment of biphenyl-based chiral
 copper(ii) complexes on interaction with calf-thymus DNA
;
_journal_issue 46
_journal_name_full 'New Journal of Chemistry'
_journal_page_first 20275
_journal_page_last 20284
_journal_paper_doi 10.1039/C9NJ06184C
_journal_volume 44
_journal_year 2020
_chemical_formula_moiety 'C38 H26 Cu2 N8 O8, 0.5(C5 H5 N)'
_chemical_formula_sum 'C40.5 H28.5 Cu2 N8.5 O8'
_chemical_formula_weight 889.30
_space_group_crystal_system monoclinic
_space_group_IT_number 15
_space_group_name_Hall '-C 2yc'
_space_group_name_H-M_alt 'C 1 2/c 1'
_atom_sites_solution_hydrogens geom
_audit_creation_method SHELXL-2018/3
_audit_update_record
;
2020-10-01 deposited with the CCDC.	2020-10-26 downloaded from the CCDC.
;
_cell_angle_alpha 90
_cell_angle_beta 98.054(4)
_cell_angle_gamma 90
_cell_formula_units_Z 8
_cell_length_a 37.242(4)
_cell_length_b 14.5585(16)
_cell_length_c 13.8929(15)
_cell_measurement_reflns_used 5988
_cell_measurement_temperature 296(2)
_cell_measurement_theta_max 21.43
_cell_measurement_theta_min 2.16
_cell_volume 7458.3(14)
_computing_cell_refinement 'Bruker SAINT'
_computing_data_collection 'Bruker APEX2'
_computing_data_reduction 'Bruker SAINT'
_computing_molecular_graphics 'Ortep3 for Windows (Farrugia,1997)'
_computing_publication_material 'Wingx 2018.3 (Farrugia, 1999)'
_computing_structure_refinement 'SHELXL-2018/3 (Sheldrick, 2018)'
_computing_structure_solution 'SHELXT 2014/5 (Sheldrick, 2014)'
_diffrn_ambient_temperature 296(2)
_diffrn_measured_fraction_theta_full 1.000
_diffrn_measured_fraction_theta_max 0.998
_diffrn_measurement_device_type 'Bruker APEX-II CCD'
_diffrn_measurement_method '\f and \w scans'
_diffrn_radiation_source 'fine-focus sealed tube'
_diffrn_radiation_type MoK\a
_diffrn_radiation_wavelength 0.71073
_diffrn_reflns_av_R_equivalents 0.0652
_diffrn_reflns_av_unetI/netI 0.0497
_diffrn_reflns_Laue_measured_fraction_full 1.000
_diffrn_reflns_Laue_measured_fraction_max 0.998
_diffrn_reflns_limit_h_max 46
_diffrn_reflns_limit_h_min -43
_diffrn_reflns_limit_k_max 18
_diffrn_reflns_limit_k_min -16
_diffrn_reflns_limit_l_max 17
_diffrn_reflns_limit_l_min -17
_diffrn_reflns_number 44554
_diffrn_reflns_point_group_measured_fraction_full 1.000
_diffrn_reflns_point_group_measured_fraction_max 0.998
_diffrn_reflns_theta_full 25.242
_diffrn_reflns_theta_max 26.369
_diffrn_reflns_theta_min 1.104
_exptl_absorpt_coefficient_mu 1.209
_exptl_absorpt_correction_T_max 0.922
_exptl_absorpt_correction_T_min 0.894
_exptl_absorpt_correction_type multi-scan
_exptl_absorpt_process_details 'BRUKER SADABS'
_exptl_crystal_colour green
_exptl_crystal_density_diffrn 1.584
_exptl_crystal_description prism
_exptl_crystal_F_000 3624
_exptl_crystal_size_max 0.21
_exptl_crystal_size_mid 0.07
_exptl_crystal_size_min 0.05
_refine_diff_density_max 1.638
_refine_diff_density_min -0.278
_refine_diff_density_rms 0.071
_refine_ls_extinction_method none
_refine_ls_goodness_of_fit_ref 1.032
_refine_ls_hydrogen_treatment constr
_refine_ls_matrix_type full
_refine_ls_number_parameters 533
_refine_ls_number_reflns 7609
_refine_ls_number_restraints 0
_refine_ls_restrained_S_all 1.032
_refine_ls_R_factor_all 0.0760
_refine_ls_R_factor_gt 0.0449
_refine_ls_shift/su_max 0.003
_refine_ls_shift/su_mean 0.000
_refine_ls_structure_factor_coef Fsqd
_refine_ls_weighting_details 'w=1/[\s^2^(Fo^2^)+(0.0657P)^2^+4.4730P] where P=(Fo^2^+2Fc^2^)/3'
_refine_ls_weighting_scheme calc
_refine_ls_wR_factor_gt 0.1150
_refine_ls_wR_factor_ref 0.1294
_reflns_Friedel_coverage 0.000
_reflns_number_gt 5269
_reflns_number_total 7609
_reflns_threshold_expression 'I > 2\s(I)'
_cod_data_source_file c9nj06184c2.cif
_cod_data_source_block shelx
_cod_depositor_comments
;
The following automatic conversions were performed:

data item '_exptl_absorpt_correction_type' value 'MULTI-SCAN' was
changed to 'multi-scan' in accordance with the
/home/data/users/saulius/crontab/automatic-downloads/current/RSC/lib/dictionaries/cif_core.dic
dictionary named 'cif_core.dic' version 2.4.2 last updated on
2011-04-26.

Automatic conversion script
Id: cif_fix_values 7556 2019-12-06 15:28:31Z antanas 
;
_cod_original_cell_volume 7458.2(14)
_cod_original_sg_symbol_H-M 'C 2/c'
_cod_original_formula_sum 'C40.50 H28.50 Cu2 N8.50 O8'
_cod_database_code 7060244
_shelx_shelxl_version_number 2018/3
_shelx_space_group_comment
;
The symmetry employed for this shelxl refinement is uniquely defined
by the following loop, which should always be used as a source of
symmetry information in preference to the above space-group names.
They are only intended as comments.
;

loop_
_space_group_symop_operation_xyz
'x, y, z'
'-x, y, -z+1/2'
'x+1/2, y+1/2, z'
'-x+1/2, y+1/2, -z+1/2'
'-x, -y, -z'
'x, -y, z-1/2'
'-x+1/2, -y+1/2, -z'
'x+1/2, -y+1/2, z-1/2'

loop_
_atom_site_label
_atom_site_type_symbol
_atom_site_fract_x
_atom_site_fract_y
_atom_site_fract_z
_atom_site_U_iso_or_equiv
_atom_site_adp_type
_atom_site_occupancy
_atom_site_site_symmetry_order
_atom_site_calc_flag
_atom_site_refinement_flags_posn
_atom_site_refinement_flags_adp
_atom_site_refinement_flags_occupancy
_atom_site_disorder_assembly
_atom_site_disorder_group
Cu1 Cu 0.88200(2) 0.20346(3) 0.44400(3) 0.04009(14) Uani 1 1 d . . . . .
Cu2 Cu 0.82422(2) 0.08018(3) 0.13946(3) 0.03914(14) Uani 1 1 d . . . . .
O1 O 0.89195(13) -0.3017(2) 0.4762(3) 0.1077(14) Uani 1 1 d . . . . .
O2 O 0.94873(12) -0.2993(2) 0.5385(3) 0.1087(14) Uani 1 1 d . . . . .
O3 O 0.98364(10) -0.1971(2) 0.3415(3) 0.0903(11) Uani 1 1 d . . . . .
O4 O 0.95700(11) -0.3231(2) 0.2869(3) 0.1022(12) Uani 1 1 d . . . . .
O5 O 0.83509(7) -0.04671(16) 0.13786(18) 0.0499(6) Uani 1 1 d . . . . .
O6 O 0.81982(6) 0.21216(14) 0.13449(16) 0.0415(6) Uani 1 1 d . . . . .
O7 O 0.83833(6) 0.27470(14) 0.40389(16) 0.0418(6) Uani 1 1 d . . . . .
O8 O 0.92092(7) 0.12013(16) 0.48309(18) 0.0517(6) Uani 1 1 d . . . . .
N1 N 0.81472(8) 0.13193(19) 0.3589(2) 0.0497(8) Uani 1 1 d . . . . .
N2 N 0.84806(8) 0.10499(18) 0.4080(2) 0.0431(7) Uani 1 1 d . . . . .
N3 N 0.87734(7) 0.20522(17) 0.2217(2) 0.0422(7) Uani 1 1 d . . . . .
N4 N 0.87226(7) 0.11202(18) 0.20026(19) 0.0383(6) Uani 1 1 d . . . . .
N5 N 0.91250(8) 0.31413(18) 0.4771(2) 0.0411(7) Uani 1 1 d . . . . .
N6 N 0.77237(8) 0.05870(19) 0.0814(2) 0.0467(7) Uani 1 1 d . . . . .
N7 N 0.95800(11) -0.2392(3) 0.2956(3) 0.0708(11) Uani 1 1 d . . . . .
N8 N 0.92031(15) -0.2614(3) 0.5070(3) 0.0797(13) Uani 1 1 d . . . . .
C1 C 0.92011(14) -0.1602(3) 0.5038(3) 0.0596(11) Uani 1 1 d . . . . .
C2 C 0.95145(13) -0.1118(3) 0.5340(3) 0.0664(12) Uani 1 1 d . . . . .
H2 H 0.972697 -0.142495 0.558173 0.080 Uiso 1 1 calc R U . . .
C3 C 0.95097(12) -0.0170(3) 0.5280(3) 0.0623(11) Uani 1 1 d . . . . .
H3 H 0.972023 0.015748 0.549327 0.075 Uiso 1 1 calc R U . . .
C4 C 0.91929(11) 0.0308(2) 0.4903(2) 0.0459(9) Uani 1 1 d . . . . .
C5 C 0.88743(11) -0.0218(2) 0.4613(2) 0.0462(9) Uani 1 1 d . . . . .
C6 C 0.88881(12) -0.1171(3) 0.4684(3) 0.0558(10) Uani 1 1 d . . . . .
H6 H 0.868038 -0.151491 0.448634 0.067 Uiso 1 1 calc R U . . .
C7 C 0.85389(11) 0.0189(2) 0.4197(3) 0.0509(9) Uani 1 1 d . . . . .
H7 H 0.834677 -0.020602 0.399408 0.061 Uiso 1 1 calc R U . . .
C8 C 0.94630(10) 0.3096(2) 0.5266(3) 0.0506(9) Uani 1 1 d . . . . .
H8 H 0.956161 0.252210 0.543889 0.061 Uiso 1 1 calc R U . . .
C9 C 0.96643(11) 0.3857(3) 0.5521(3) 0.0604(11) Uani 1 1 d . . . . .
H9 H 0.989713 0.380147 0.585903 0.072 Uiso 1 1 calc R U . . .
C10 C 0.95232(11) 0.4709(3) 0.5278(3) 0.0598(11) Uani 1 1 d . . . . .
H10 H 0.965773 0.523649 0.544900 0.072 Uiso 1 1 calc R U . . .
C11 C 0.91806(11) 0.4766(2) 0.4777(3) 0.0570(10) Uani 1 1 d . . . . .
H11 H 0.907919 0.533590 0.460081 0.068 Uiso 1 1 calc R U . . .
C12 C 0.89897(10) 0.3984(2) 0.4541(3) 0.0472(9) Uani 1 1 d . . . . .
H12 H 0.875596 0.403183 0.420680 0.057 Uiso 1 1 calc R U . . .
C13 C 0.92717(12) -0.1863(3) 0.2494(3) 0.0543(10) Uani 1 1 d . . . . .
C14 C 0.92736(10) -0.0922(2) 0.2561(3) 0.0491(9) Uani 1 1 d . . . . .
H14 H 0.947933 -0.062351 0.286685 0.059 Uiso 1 1 calc R U . . .
C15 C 0.89716(10) -0.0407(2) 0.2176(2) 0.0410(8) Uani 1 1 d . . . . .
C16 C 0.86532(10) -0.0873(2) 0.1715(3) 0.0428(8) Uani 1 1 d . . . . .
C17 C 0.86732(11) -0.1838(2) 0.1624(3) 0.0544(10) Uani 1 1 d . . . . .
H17 H 0.847649 -0.215009 0.128829 0.065 Uiso 1 1 calc R U . . .
C18 C 0.89727(12) -0.2329(3) 0.2013(3) 0.0603(11) Uani 1 1 d . . . . .
H18 H 0.897616 -0.296541 0.195583 0.072 Uiso 1 1 calc R U . . .
C19 C 0.89875(10) 0.0574(2) 0.2294(2) 0.0433(8) Uani 1 1 d . . . . .
H19 H 0.920245 0.082972 0.260064 0.052 Uiso 1 1 calc R U . . .
C20 C 0.74904(10) 0.1291(3) 0.0670(3) 0.0517(9) Uani 1 1 d . . . . .
H20 H 0.757525 0.188000 0.083159 0.062 Uiso 1 1 calc R U . . .
C21 C 0.71312(11) 0.1182(3) 0.0294(3) 0.0616(11) Uani 1 1 d . . . . .
H21 H 0.697791 0.168771 0.019764 0.074 Uiso 1 1 calc R U . . .
C22 C 0.70026(11) 0.0316(3) 0.0062(3) 0.0620(11) Uani 1 1 d . . . . .
H22 H 0.676081 0.022259 -0.019288 0.074 Uiso 1 1 calc R U . . .
C23 C 0.72360(12) -0.0404(3) 0.0212(3) 0.0648(11) Uani 1 1 d . . . . .
H23 H 0.715484 -0.099963 0.007200 0.078 Uiso 1 1 calc R U . . .
C24 C 0.75930(11) -0.0244(3) 0.0574(3) 0.0567(10) Uani 1 1 d . . . . .
H24 H 0.775096 -0.074127 0.065394 0.068 Uiso 1 1 calc R U . . .
C25 C 0.81336(9) 0.2225(2) 0.3604(2) 0.0412(8) Uani 1 1 d . . . . .
C26 C 0.78034(9) 0.2639(2) 0.3043(2) 0.0423(8) Uani 1 1 d . . . . .
C27 C 0.78213(9) 0.3433(2) 0.2474(2) 0.0407(8) Uani 1 1 d . . . . .
C28 C 0.74981(10) 0.3782(3) 0.1989(3) 0.0590(10) Uani 1 1 d . . . . .
H28 H 0.750120 0.431087 0.161463 0.071 Uiso 1 1 calc R U . . .
C29 C 0.71723(11) 0.3349(3) 0.2058(4) 0.0775(14) Uani 1 1 d . . . . .
H29 H 0.695787 0.359861 0.174053 0.093 Uiso 1 1 calc R U . . .
C30 C 0.71613(11) 0.2562(3) 0.2585(4) 0.0741(13) Uani 1 1 d . . . . .
H30 H 0.694187 0.226129 0.260216 0.089 Uiso 1 1 calc R U . . .
C31 C 0.74730(10) 0.2216(3) 0.3086(3) 0.0570(10) Uani 1 1 d . . . . .
H31 H 0.746358 0.169008 0.346183 0.068 Uiso 1 1 calc R U . . .
C32 C 0.81649(9) 0.3927(2) 0.2355(2) 0.0385(8) Uani 1 1 d . . . . .
C33 C 0.84701(9) 0.3502(2) 0.2049(2) 0.0372(8) Uani 1 1 d . . . . .
C34 C 0.87744(10) 0.4021(2) 0.1940(3) 0.0447(8) Uani 1 1 d . . . . .
H34 H 0.897264 0.373754 0.172624 0.054 Uiso 1 1 calc R U . . .
C35 C 0.87885(11) 0.4947(2) 0.2142(3) 0.0549(10) Uani 1 1 d . . . . .
H35 H 0.899594 0.528331 0.207668 0.066 Uiso 1 1 calc R U . . .
C36 C 0.84921(11) 0.5370(2) 0.2440(3) 0.0551(10) Uani 1 1 d . . . . .
H36 H 0.849880 0.599631 0.257443 0.066 Uiso 1 1 calc R U . . .
C37 C 0.81846(10) 0.4867(2) 0.2542(3) 0.0474(9) Uani 1 1 d . . . . .
H37 H 0.798613 0.516297 0.273948 0.057 Uiso 1 1 calc R U . . .
C38 C 0.84779(9) 0.2498(2) 0.1844(2) 0.0382(7) Uani 1 1 d . . . . .
N100 N 1.000000 0.2339(8) 0.250000 0.161(4) Uani 1 2 d S T P . .
C100 C 0.9735(2) 0.2859(8) 0.2824(5) 0.132(3) Uani 1 1 d . . . . .
H100 H 0.954083 0.256238 0.304224 0.159 Uiso 1 1 calc R U . . .
C101 C 0.9745(2) 0.3759(8) 0.2840(5) 0.138(3) Uani 1 1 d . . . . .
H101 H 0.956400 0.407134 0.310311 0.165 Uiso 1 1 calc R U . . .
C102 C 1.000000 0.4247(10) 0.250000 0.152(5) Uani 1 2 d S T P . .
H102 H 0.999999 0.488544 0.249998 0.183 Uiso 1 2 calc R U P . .

loop_
_atom_site_aniso_label
_atom_site_aniso_U_11
_atom_site_aniso_U_22
_atom_site_aniso_U_33
_atom_site_aniso_U_23
_atom_site_aniso_U_13
_atom_site_aniso_U_12
Cu1 0.0473(3) 0.0239(2) 0.0480(2) 0.00264(17) 0.00307(19) 0.00190(17)
Cu2 0.0418(3) 0.0291(2) 0.0456(2) 0.00079(17) 0.00248(18) 0.00301(17)
O1 0.158(4) 0.0327(19) 0.127(3) 0.0049(18) 0.002(3) 0.010(2)
O2 0.165(4) 0.0430(18) 0.111(3) 0.0101(17) -0.005(3) 0.049(2)
O3 0.092(3) 0.089(3) 0.085(2) 0.0039(19) -0.003(2) 0.049(2)
O4 0.127(3) 0.056(2) 0.122(3) 0.019(2) 0.011(2) 0.050(2)
O5 0.0451(15) 0.0319(13) 0.0725(17) -0.0015(11) 0.0072(12) 0.0045(11)
O6 0.0408(14) 0.0312(12) 0.0493(13) 0.0005(10) -0.0042(11) 0.0017(10)
O7 0.0448(14) 0.0274(12) 0.0517(13) 0.0006(10) 0.0016(11) 0.0010(10)
O8 0.0557(16) 0.0293(13) 0.0682(16) 0.0023(11) 0.0018(12) 0.0068(11)
N1 0.0535(19) 0.0309(16) 0.0615(19) 0.0068(13) -0.0033(15) -0.0023(14)
N2 0.0516(19) 0.0282(15) 0.0483(16) 0.0073(12) 0.0025(14) 0.0001(13)
N3 0.0391(17) 0.0295(15) 0.0569(17) -0.0030(12) 0.0027(13) 0.0043(12)
N4 0.0389(16) 0.0310(14) 0.0444(15) -0.0021(12) 0.0034(12) 0.0067(12)
N5 0.0478(18) 0.0284(15) 0.0459(15) 0.0007(12) 0.0021(13) 0.0017(12)
N6 0.0480(18) 0.0368(16) 0.0523(17) 0.0039(13) -0.0035(14) -0.0006(14)
N7 0.085(3) 0.063(3) 0.066(2) 0.0137(19) 0.015(2) 0.038(2)
N8 0.142(4) 0.038(2) 0.059(2) 0.0087(17) 0.015(2) 0.030(3)
C1 0.107(4) 0.031(2) 0.042(2) 0.0065(16) 0.016(2) 0.020(2)
C2 0.091(3) 0.047(2) 0.060(2) 0.008(2) 0.006(2) 0.035(2)
C3 0.069(3) 0.048(2) 0.069(3) 0.001(2) 0.005(2) 0.020(2)
C4 0.069(3) 0.0316(19) 0.0381(18) 0.0027(15) 0.0106(17) 0.0124(17)
C5 0.073(3) 0.0281(18) 0.0382(18) 0.0046(14) 0.0109(17) 0.0067(17)
C6 0.090(3) 0.0322(19) 0.046(2) 0.0035(16) 0.012(2) 0.007(2)
C7 0.070(3) 0.0274(18) 0.053(2) 0.0016(16) 0.0028(19) -0.0032(17)
C8 0.051(2) 0.040(2) 0.058(2) 0.0062(17) -0.0023(18) 0.0058(17)
C9 0.051(2) 0.051(2) 0.073(3) 0.001(2) -0.010(2) -0.001(2)
C10 0.063(3) 0.043(2) 0.069(3) -0.0087(19) -0.007(2) -0.0094(19)
C11 0.063(3) 0.0294(19) 0.074(3) -0.0036(18) -0.003(2) 0.0014(18)
C12 0.050(2) 0.0282(18) 0.061(2) 0.0023(16) 0.0005(17) 0.0063(16)
C13 0.067(3) 0.044(2) 0.056(2) 0.0124(18) 0.022(2) 0.027(2)
C14 0.053(2) 0.049(2) 0.0454(19) 0.0003(16) 0.0067(17) 0.0177(18)
C15 0.050(2) 0.0349(19) 0.0400(18) 0.0031(14) 0.0134(16) 0.0101(16)
C16 0.046(2) 0.0349(19) 0.051(2) 0.0069(15) 0.0183(16) 0.0100(16)
C17 0.058(3) 0.034(2) 0.076(3) 0.0031(18) 0.026(2) 0.0029(18)
C18 0.075(3) 0.032(2) 0.081(3) 0.015(2) 0.036(2) 0.017(2)
C19 0.042(2) 0.044(2) 0.0444(19) -0.0034(15) 0.0062(16) 0.0054(16)
C20 0.055(2) 0.039(2) 0.058(2) 0.0068(17) -0.0050(18) 0.0014(18)
C21 0.054(3) 0.059(3) 0.066(2) 0.010(2) -0.012(2) 0.006(2)
C22 0.053(3) 0.077(3) 0.051(2) 0.007(2) -0.0104(18) -0.014(2)
C23 0.071(3) 0.059(3) 0.061(2) 0.004(2) -0.006(2) -0.018(2)
C24 0.062(3) 0.040(2) 0.064(2) 0.0038(18) -0.005(2) -0.0028(19)
C25 0.048(2) 0.0342(19) 0.0433(19) 0.0037(15) 0.0123(16) -0.0014(16)
C26 0.041(2) 0.0349(18) 0.052(2) -0.0031(15) 0.0091(15) 0.0015(16)
C27 0.039(2) 0.0347(18) 0.0483(19) -0.0003(15) 0.0070(15) 0.0072(15)
C28 0.044(2) 0.054(2) 0.077(3) 0.010(2) 0.0027(19) 0.0140(19)
C29 0.039(3) 0.070(3) 0.119(4) 0.006(3) -0.003(2) 0.014(2)
C30 0.039(2) 0.066(3) 0.120(4) -0.005(3) 0.020(2) -0.004(2)
C31 0.048(2) 0.047(2) 0.080(3) 0.003(2) 0.019(2) -0.0011(18)
C32 0.042(2) 0.0316(17) 0.0417(17) 0.0051(14) 0.0041(15) 0.0058(15)
C33 0.0392(19) 0.0306(17) 0.0402(17) 0.0030(14) 0.0004(14) 0.0059(15)
C34 0.040(2) 0.038(2) 0.056(2) 0.0005(16) 0.0083(16) 0.0034(16)
C35 0.051(2) 0.036(2) 0.078(3) 0.0049(18) 0.012(2) -0.0063(18)
C36 0.069(3) 0.0256(18) 0.072(3) 0.0003(17) 0.013(2) -0.0006(18)
C37 0.056(2) 0.0308(18) 0.057(2) 0.0021(16) 0.0115(18) 0.0112(17)
C38 0.041(2) 0.0324(18) 0.0417(18) 0.0001(14) 0.0089(15) 0.0031(15)
N100 0.200(12) 0.195(11) 0.078(6) 0.000 -0.023(7) 0.000
C100 0.105(6) 0.216(10) 0.074(4) -0.027(6) 0.007(4) -0.057(7)
C101 0.071(5) 0.246(11) 0.091(5) -0.038(7) -0.004(4) 0.000(7)
C102 0.151(12) 0.190(13) 0.092(8) 0.000 -0.064(8) 0.000

loop_
_atom_type_symbol
_atom_type_description
_atom_type_scat_dispersion_real
_atom_type_scat_dispersion_imag
_atom_type_scat_source
C C 0.0033 0.0016 'International Tables Vol C Tables 4.2.6.8 and 6.1.1.4'
H H 0.0000 0.0000 'International Tables Vol C Tables 4.2.6.8 and 6.1.1.4'
N N 0.0061 0.0033 'International Tables Vol C Tables 4.2.6.8 and 6.1.1.4'
O O 0.0106 0.0060 'International Tables Vol C Tables 4.2.6.8 and 6.1.1.4'
Cu Cu 0.3201 1.2651 'International Tables Vol C Tables 4.2.6.8 and 6.1.1.4'

loop_
_geom_angle_atom_site_label_1
_geom_angle_atom_site_label_2
_geom_angle_atom_site_label_3
_geom_angle
_geom_angle_site_symmetry_1
_geom_angle_site_symmetry_3
_geom_angle_publ_flag
O8 Cu1 N2 92.58(11) . . ?
O8 Cu1 O7 172.67(10) . . ?
N2 Cu1 O7 80.26(11) . . ?
O8 Cu1 N5 93.60(11) . . ?
N2 Cu1 N5 173.82(12) . . ?
O7 Cu1 N5 93.55(10) . . ?
O5 Cu2 N4 93.04(11) . . ?
O5 Cu2 O6 171.68(10) . . ?
N4 Cu2 O6 81.08(10) . . ?
O5 Cu2 N6 92.21(11) . . ?
N4 Cu2 N6 174.27(11) . . ?
O6 Cu2 N6 93.94(10) . . ?
C16 O5 Cu2 128.0(2) . . ?
C38 O6 Cu2 110.25(19) . . ?
C25 O7 Cu1 109.9(2) . . ?
C4 O8 Cu1 127.8(2) . . ?
C25 N1 N2 108.0(3) . . ?
C7 N2 N1 117.6(3) . . ?
C7 N2 Cu1 127.0(3) . . ?
N1 N2 Cu1 115.2(2) . . ?
C38 N3 N4 108.3(3) . . ?
C19 N4 N3 117.3(3) . . ?
C19 N4 Cu2 127.8(2) . . ?
N3 N4 Cu2 114.67(19) . . ?
C12 N5 C8 117.2(3) . . ?
C12 N5 Cu1 120.0(2) . . ?
C8 N5 Cu1 122.7(2) . . ?
C24 N6 C20 116.9(3) . . ?
C24 N6 Cu2 122.7(3) . . ?
C20 N6 Cu2 120.5(2) . . ?
O4 N7 O3 123.8(4) . . ?
O4 N7 C13 118.2(4) . . ?
O3 N7 C13 118.1(4) . . ?
O2 N8 O1 124.6(4) . . ?
O2 N8 C1 117.6(5) . . ?
O1 N8 C1 117.7(4) . . ?
C6 C1 C2 121.5(4) . . ?
C6 C1 N8 118.4(4) . . ?
C2 C1 N8 120.1(4) . . ?
C1 C2 C3 119.3(4) . . ?
C1 C2 H2 120.3 . . ?
C3 C2 H2 120.3 . . ?
C2 C3 C4 121.3(4) . . ?
C2 C3 H3 119.3 . . ?
C4 C3 H3 119.3 . . ?
O8 C4 C3 118.4(4) . . ?
O8 C4 C5 124.1(3) . . ?
C3 C4 C5 117.5(3) . . ?
C6 C5 C4 119.8(3) . . ?
C6 C5 C7 117.6(4) . . ?
C4 C5 C7 122.5(3) . . ?
C1 C6 C5 120.6(4) . . ?
C1 C6 H6 119.7 . . ?
C5 C6 H6 119.7 . . ?
N2 C7 C5 125.5(4) . . ?
N2 C7 H7 117.2 . . ?
C5 C7 H7 117.2 . . ?
N5 C8 C9 122.3(3) . . ?
N5 C8 H8 118.8 . . ?
C9 C8 H8 118.8 . . ?
C8 C9 C10 119.7(4) . . ?
C8 C9 H9 120.1 . . ?
C10 C9 H9 120.1 . . ?
C11 C10 C9 118.6(4) . . ?
C11 C10 H10 120.7 . . ?
C9 C10 H10 120.7 . . ?
C12 C11 C10 119.4(4) . . ?
C12 C11 H11 120.3 . . ?
C10 C11 H11 120.3 . . ?
N5 C12 C11 122.7(3) . . ?
N5 C12 H12 118.6 . . ?
C11 C12 H12 118.6 . . ?
C14 C13 C18 121.0(4) . . ?
C14 C13 N7 120.1(4) . . ?
C18 C13 N7 118.9(4) . . ?
C13 C14 C15 120.9(4) . . ?
C13 C14 H14 119.5 . . ?
C15 C14 H14 119.5 . . ?
C14 C15 C16 119.2(3) . . ?
C14 C15 C19 118.2(3) . . ?
C16 C15 C19 122.6(3) . . ?
O5 C16 C17 118.3(3) . . ?
O5 C16 C15 124.4(3) . . ?
C17 C16 C15 117.3(3) . . ?
C18 C17 C16 122.2(4) . . ?
C18 C17 H17 118.9 . . ?
C16 C17 H17 118.9 . . ?
C17 C18 C13 119.2(4) . . ?
C17 C18 H18 120.4 . . ?
C13 C18 H18 120.4 . . ?
N4 C19 C15 124.0(3) . . ?
N4 C19 H19 118.0 . . ?
C15 C19 H19 118.0 . . ?
N6 C20 C21 122.9(4) . . ?
N6 C20 H20 118.5 . . ?
C21 C20 H20 118.5 . . ?
C22 C21 C20 119.0(4) . . ?
C22 C21 H21 120.5 . . ?
C20 C21 H21 120.5 . . ?
C23 C22 C21 118.6(4) . . ?
C23 C22 H22 120.7 . . ?
C21 C22 H22 120.7 . . ?
C22 C23 C24 119.4(4) . . ?
C22 C23 H23 120.3 . . ?
C24 C23 H23 120.3 . . ?
N6 C24 C23 123.2(4) . . ?
N6 C24 H24 118.4 . . ?
C23 C24 H24 118.4 . . ?
O7 C25 N1 124.9(3) . . ?
O7 C25 C26 119.8(3) . . ?
N1 C25 C26 115.3(3) . . ?
C31 C26 C27 120.1(3) . . ?
C31 C26 C25 118.1(3) . . ?
C27 C26 C25 121.7(3) . . ?
C28 C27 C26 117.8(3) . . ?
C28 C27 C32 117.8(3) . . ?
C26 C27 C32 124.4(3) . . ?
C29 C28 C27 120.6(4) . . ?
C29 C28 H28 119.7 . . ?
C27 C28 H28 119.7 . . ?
C30 C29 C28 120.9(4) . . ?
C30 C29 H29 119.6 . . ?
C28 C29 H29 119.6 . . ?
C31 C30 C29 119.8(4) . . ?
C31 C30 H30 120.1 . . ?
C29 C30 H30 120.1 . . ?
C30 C31 C26 120.8(4) . . ?
C30 C31 H31 119.6 . . ?
C26 C31 H31 119.6 . . ?
C37 C32 C33 117.6(3) . . ?
C37 C32 C27 118.4(3) . . ?
C33 C32 C27 124.0(3) . . ?
C34 C33 C32 119.9(3) . . ?
C34 C33 C38 118.3(3) . . ?
C32 C33 C38 121.7(3) . . ?
C35 C34 C33 121.3(3) . . ?
C35 C34 H34 119.4 . . ?
C33 C34 H34 119.4 . . ?
C34 C35 C36 119.4(4) . . ?
C34 C35 H35 120.3 . . ?
C36 C35 H35 120.3 . . ?
C35 C36 C37 120.2(3) . . ?
C35 C36 H36 119.9 . . ?
C37 C36 H36 119.9 . . ?
C36 C37 C32 121.6(3) . . ?
C36 C37 H37 119.2 . . ?
C32 C37 H37 119.2 . . ?
O6 C38 N3 124.6(3) . . ?
O6 C38 C33 118.9(3) . . ?
N3 C38 C33 116.4(3) . . ?
C100 N100 C100 112.8(13) . 2_755 ?
C101 C100 N100 122.6(10) . . ?
C101 C100 H100 118.7 . . ?
N100 C100 H100 118.7 . . ?
C100 C101 C102 123.3(11) . . ?
C100 C101 H101 118.3 . . ?
C102 C101 H101 118.3 . . ?
C101 C102 C101 115.2(15) 2_755 . ?
C101 C102 H102 122.4 2_755 . ?
C101 C102 H102 122.4 . . ?

loop_
_geom_bond_atom_site_label_1
_geom_bond_atom_site_label_2
_geom_bond_distance
_geom_bond_site_symmetry_2
_geom_bond_publ_flag
Cu1 O8 1.910(2) . ?
Cu1 N2 1.930(3) . ?
Cu1 O7 1.943(2) . ?
Cu1 N5 1.988(3) . ?
Cu2 O5 1.892(2) . ?
Cu2 N4 1.925(3) . ?
Cu2 O6 1.929(2) . ?
Cu2 N6 2.010(3) . ?
O1 N8 1.232(5) . ?
O2 N8 1.220(5) . ?
O3 N7 1.234(5) . ?
O4 N7 1.227(5) . ?
O5 C16 1.299(4) . ?
O6 C38 1.290(4) . ?
O7 C25 1.285(4) . ?
O8 C4 1.306(4) . ?
N1 C25 1.319(4) . ?
N1 N2 1.387(4) . ?
N2 C7 1.279(4) . ?
N3 C38 1.320(4) . ?
N3 N4 1.396(4) . ?
N4 C19 1.288(4) . ?
N5 C12 1.347(4) . ?
N5 C8 1.349(4) . ?
N6 C24 1.329(4) . ?
N6 C20 1.341(4) . ?
N7 C13 1.455(5) . ?
N8 C1 1.473(5) . ?
C1 C6 1.355(6) . ?
C1 C2 1.378(6) . ?
C2 C3 1.382(5) . ?
C2 H2 0.9300 . ?
C3 C4 1.407(5) . ?
C3 H3 0.9300 . ?
C4 C5 1.423(5) . ?
C5 C6 1.391(5) . ?
C5 C7 1.430(5) . ?
C6 H6 0.9300 . ?
C7 H7 0.9300 . ?
C8 C9 1.357(5) . ?
C8 H8 0.9300 . ?
C9 C10 1.370(5) . ?
C9 H9 0.9300 . ?
C10 C11 1.367(5) . ?
C10 H10 0.9300 . ?
C11 C12 1.358(5) . ?
C11 H11 0.9300 . ?
C12 H12 0.9300 . ?
C13 C14 1.374(5) . ?
C13 C18 1.392(6) . ?
C14 C15 1.394(5) . ?
C14 H14 0.9300 . ?
C15 C16 1.437(5) . ?
C15 C19 1.438(5) . ?
C16 C17 1.413(5) . ?
C17 C18 1.371(5) . ?
C17 H17 0.9300 . ?
C18 H18 0.9300 . ?
C19 H19 0.9300 . ?
C20 C21 1.376(5) . ?
C20 H20 0.9300 . ?
C21 C22 1.371(6) . ?
C21 H21 0.9300 . ?
C22 C23 1.359(6) . ?
C22 H22 0.9300 . ?
C23 C24 1.373(5) . ?
C23 H23 0.9300 . ?
C24 H24 0.9300 . ?
C25 C26 1.488(5) . ?
C26 C31 1.384(5) . ?
C26 C27 1.407(5) . ?
C27 C28 1.391(5) . ?
C27 C32 1.497(5) . ?
C28 C29 1.382(6) . ?
C28 H28 0.9300 . ?
C29 C30 1.365(6) . ?
C29 H29 0.9300 . ?
C30 C31 1.364(6) . ?
C30 H30 0.9300 . ?
C31 H31 0.9300 . ?
C32 C37 1.392(4) . ?
C32 C33 1.411(4) . ?
C33 C34 1.388(5) . ?
C33 C38 1.490(4) . ?
C34 C35 1.376(5) . ?
C34 H34 0.9300 . ?
C35 C36 1.378(5) . ?
C35 H35 0.9300 . ?
C36 C37 1.383(5) . ?
C36 H36 0.9300 . ?
C37 H37 0.9300 . ?
N100 C100 1.368(10) . ?
N100 C100 1.368(10) 2_755 ?
C100 C101 1.311(11) . ?
C100 H100 0.9300 . ?
C101 C102 1.324(10) . ?
C101 H101 0.9300 . ?
C102 H102 0.9300 . ?

loop_
_geom_torsion_atom_site_label_1
_geom_torsion_atom_site_label_2
_geom_torsion_atom_site_label_3
_geom_torsion_atom_site_label_4
_geom_torsion
_geom_torsion_site_symmetry_1
_geom_torsion_site_symmetry_2
_geom_torsion_site_symmetry_3
_geom_torsion_site_symmetry_4
_geom_torsion_publ_flag
N4 Cu2 O5 C16 1.7(3) . . . . ?
N6 Cu2 O5 C16 -175.9(3) . . . . ?
C25 N1 N2 C7 176.0(3) . . . . ?
C25 N1 N2 Cu1 -7.9(3) . . . . ?
C38 N3 N4 C19 178.7(3) . . . . ?
C38 N3 N4 Cu2 -6.4(3) . . . . ?
O2 N8 C1 C6 179.6(4) . . . . ?
O1 N8 C1 C6 0.8(6) . . . . ?
O2 N8 C1 C2 1.2(6) . . . . ?
O1 N8 C1 C2 -177.6(4) . . . . ?
C6 C1 C2 C3 -0.1(6) . . . . ?
N8 C1 C2 C3 178.3(3) . . . . ?
C1 C2 C3 C4 -1.0(6) . . . . ?
Cu1 O8 C4 C3 -175.1(3) . . . . ?
Cu1 O8 C4 C5 5.7(5) . . . . ?
C2 C3 C4 O8 -177.5(3) . . . . ?
C2 C3 C4 C5 1.9(5) . . . . ?
O8 C4 C5 C6 177.5(3) . . . . ?
C3 C4 C5 C6 -1.8(5) . . . . ?
O8 C4 C5 C7 0.9(5) . . . . ?
C3 C4 C5 C7 -178.4(3) . . . . ?
C2 C1 C6 C5 0.1(6) . . . . ?
N8 C1 C6 C5 -178.2(3) . . . . ?
C4 C5 C6 C1 0.8(5) . . . . ?
C7 C5 C6 C1 177.6(3) . . . . ?
N1 N2 C7 C5 174.7(3) . . . . ?
Cu1 N2 C7 C5 -0.9(5) . . . . ?
C6 C5 C7 N2 179.9(3) . . . . ?
C4 C5 C7 N2 -3.4(6) . . . . ?
C12 N5 C8 C9 -0.7(6) . . . . ?
Cu1 N5 C8 C9 -177.4(3) . . . . ?
N5 C8 C9 C10 0.4(6) . . . . ?
C8 C9 C10 C11 -0.2(6) . . . . ?
C9 C10 C11 C12 0.3(6) . . . . ?
C8 N5 C12 C11 0.8(5) . . . . ?
Cu1 N5 C12 C11 177.7(3) . . . . ?
C10 C11 C12 N5 -0.7(6) . . . . ?
O4 N7 C13 C14 -179.1(4) . . . . ?
O3 N7 C13 C14 1.1(6) . . . . ?
O4 N7 C13 C18 2.9(6) . . . . ?
O3 N7 C13 C18 -177.0(4) . . . . ?
C18 C13 C14 C15 2.1(6) . . . . ?
N7 C13 C14 C15 -175.9(3) . . . . ?
C13 C14 C15 C16 0.8(5) . . . . ?
C13 C14 C15 C19 178.3(3) . . . . ?
Cu2 O5 C16 C17 180.0(2) . . . . ?
Cu2 O5 C16 C15 -0.2(5) . . . . ?
C14 C15 C16 O5 176.2(3) . . . . ?
C19 C15 C16 O5 -1.1(5) . . . . ?
C14 C15 C16 C17 -3.9(5) . . . . ?
C19 C15 C16 C17 178.7(3) . . . . ?
O5 C16 C17 C18 -175.7(3) . . . . ?
C15 C16 C17 C18 4.4(5) . . . . ?
C16 C17 C18 C13 -1.6(6) . . . . ?
C14 C13 C18 C17 -1.7(6) . . . . ?
N7 C13 C18 C17 176.3(3) . . . . ?
N3 N4 C19 C15 176.7(3) . . . . ?
Cu2 N4 C19 C15 2.5(5) . . . . ?
C14 C15 C19 N4 -177.5(3) . . . . ?
C16 C15 C19 N4 -0.1(5) . . . . ?
C24 N6 C20 C21 0.1(6) . . . . ?
Cu2 N6 C20 C21 -178.7(3) . . . . ?
N6 C20 C21 C22 0.6(6) . . . . ?
C20 C21 C22 C23 -0.1(6) . . . . ?
C21 C22 C23 C24 -1.1(6) . . . . ?
C20 N6 C24 C23 -1.4(6) . . . . ?
Cu2 N6 C24 C23 177.4(3) . . . . ?
C22 C23 C24 N6 1.9(7) . . . . ?
Cu1 O7 C25 N1 11.6(4) . . . . ?
Cu1 O7 C25 C26 -166.7(2) . . . . ?
N2 N1 C25 O7 -2.8(5) . . . . ?
N2 N1 C25 C26 175.6(3) . . . . ?
O7 C25 C26 C31 -141.3(3) . . . . ?
N1 C25 C26 C31 40.2(5) . . . . ?
O7 C25 C26 C27 39.3(5) . . . . ?
N1 C25 C26 C27 -139.2(3) . . . . ?
C31 C26 C27 C28 1.8(5) . . . . ?
C25 C26 C27 C28 -178.8(3) . . . . ?
C31 C26 C27 C32 -178.2(3) . . . . ?
C25 C26 C27 C32 1.2(5) . . . . ?
C26 C27 C28 C29 -0.9(6) . . . . ?
C32 C27 C28 C29 179.1(4) . . . . ?
C27 C28 C29 C30 -1.4(7) . . . . ?
C28 C29 C30 C31 2.9(8) . . . . ?
C29 C30 C31 C26 -2.1(7) . . . . ?
C27 C26 C31 C30 -0.3(6) . . . . ?
C25 C26 C31 C30 -179.7(4) . . . . ?
C28 C27 C32 C37 52.8(4) . . . . ?
C26 C27 C32 C37 -127.2(4) . . . . ?
C28 C27 C32 C33 -126.2(4) . . . . ?
C26 C27 C32 C33 53.9(5) . . . . ?
C37 C32 C33 C34 -0.3(5) . . . . ?
C27 C32 C33 C34 178.6(3) . . . . ?
C37 C32 C33 C38 179.2(3) . . . . ?
C27 C32 C33 C38 -1.9(5) . . . . ?
C32 C33 C34 C35 1.2(5) . . . . ?
C38 C33 C34 C35 -178.3(3) . . . . ?
C33 C34 C35 C36 -1.2(6) . . . . ?
C34 C35 C36 C37 0.4(6) . . . . ?
C35 C36 C37 C32 0.5(6) . . . . ?
C33 C32 C37 C36 -0.5(5) . . . . ?
C27 C32 C37 C36 -179.5(3) . . . . ?
Cu2 O6 C38 N3 8.9(4) . . . . ?
Cu2 O6 C38 C33 -169.2(2) . . . . ?
N4 N3 C38 O6 -1.8(4) . . . . ?
N4 N3 C38 C33 176.3(3) . . . . ?
C34 C33 C38 O6 -135.9(3) . . . . ?
C32 C33 C38 O6 44.6(4) . . . . ?
C34 C33 C38 N3 45.8(4) . . . . ?
C32 C33 C38 N3 -133.7(3) . . . . ?
C100 N100 C100 C101 -1.7(6) 2_755 . . . ?
N100 C100 C101 C102 3.6(12) . . . . ?
C100 C101 C102 C101 -1.8(6) . . . 2_755 ?
